data_2004134
loop_
_publ_author_name
'Solans, X.'
'Font-Bardia, M.'

_publ_section_title
;
 3,4-Bis(<i>tert</i>-butoxy)-2,4-cyclopentadien-1-one and its
 <i>fac</i>-Tricarbonyliron(0) Complex
;
_journal_issue 11
_journal_name_full 'Acta Crystallographica Section C'
_journal_page_first 2255
_journal_page_last 2258
_journal_paper_doi 10.1107/S0108270195003039
_journal_volume 51
_journal_year 1995
_chemical_formula_sum 'C16 H20 Fe O6'
_chemical_formula_weight 364.17
_space_group_IT_number 14
_symmetry_cell_setting monoclinic
_symmetry_space_group_name_Hall '-P 2yab'
_symmetry_space_group_name_H-M 'P 1 21/a 1'
_atom_type_scat_source IntTabC
_cell_angle_alpha 90
_cell_angle_beta 107.04(2)
_cell_angle_gamma 90
_cell_formula_units_Z 4
_cell_length_a 13.363(3)
_cell_length_b 12.802(2)
_cell_length_c 10.828(2)
_cell_measurement_reflns_used 25
_cell_measurement_temperature 293(2)
_cell_measurement_theta_max 12
_cell_measurement_theta_min 8
_cell_volume 1771.1(6)
_computing_cell_refinement 'Philips software'
_computing_data_collection 'Philips software'
_computing_data_reduction 'CFEO (Solans, 1978)'
_computing_molecular_graphics 'ORTEPII (Johnson, 1976)'
_computing_publication_material 'CIFTAB SHELXS86'
_computing_structure_refinement 'SHELXL93 (Sheldrick, 1993)'
_computing_structure_solution 'SHELXS86 (Sheldrick, 1990)'
_diffrn_measurement_device 'Philips PW1100 four-circle'
_diffrn_measurement_method '\w scans'
_diffrn_radiation_type MoK\a
_diffrn_radiation_wavelength 0.71069
_diffrn_reflns_av_R_equivalents 0.034
_diffrn_reflns_limit_h_max 15
_diffrn_reflns_limit_h_min -15
_diffrn_reflns_limit_k_max 15
_diffrn_reflns_limit_k_min 0
_diffrn_reflns_limit_l_max 12
_diffrn_reflns_limit_l_min 0
_diffrn_reflns_number 2307
_diffrn_reflns_theta_max 25
_diffrn_standards_decay_% 0
_diffrn_standards_interval_time 120
_diffrn_standards_number 3
_exptl_absorpt_coefficient_mu 0.877
_exptl_absorpt_correction_type none
_exptl_crystal_colour colourless
_exptl_crystal_density_diffrn 1.366
_exptl_crystal_description prismatic
_exptl_crystal_size_max 0.2
_exptl_crystal_size_mid 0.1
_exptl_crystal_size_min 0.1
_refine_diff_density_max 0.67
_refine_diff_density_min -0.67
_refine_ls_extinction_coef 0.031(2)
_refine_ls_extinction_method 'SHELXL93 (Shledrick, 1993)'
_refine_ls_goodness_of_fit_obs 0.972
_refine_ls_hydrogen_treatment
; All H atoms from difference synthesis and refined isotropically with overall
U~iso~
;
_refine_ls_number_parameters 270
_refine_ls_number_reflns 2147
_refine_ls_R_factor_obs 0.048
_refine_ls_shift/esd_max 0.3
_refine_ls_structure_factor_coef Fsqd
_refine_ls_weighting_details 'w = 1/[\s^2^(I)+(0.0965P)^2^+0.7763P] P = (|F~o~|^2^+2|F~c~|^2^)/3'
_refine_ls_weighting_scheme calc
_refine_ls_wR_factor_obs 0.124
_reflns_number_observed 2147
_reflns_number_total 2197
_reflns_observed_criterion I>2\s(I)
_cod_data_source_file jz1034.cif
_cod_data_source_block I
_cod_depositor_comments
;
The following automatic conversions were performed:

'_refine_ls_weighting_scheme' value '
1/[\s^2^(I)+(0.0965P)^2^+0.7763P] P = (|F~o~|^2^+2|F~c~|^2^)/3' was
changed to 'calc'. New tag '_refine_ls_weighting_details' was
created. The value of the new tag was set to 'w =
1/[\s^2^(I)+(0.0965P)^2^+0.7763P] P = (|F~o~|^2^+2|F~c~|^2^)/3'.

Automatic conversion script
Id: cif_fix_values 3143 2015-03-26 13:38:13Z robertas 
;
_cod_original_sg_symbol_H-M 'P 21/a'
_cod_database_code 2004134

loop_
_symmetry_equiv_pos_as_xyz
x,y,z
1/2+x,1/2-y,z
-x,-y,-z
1/2-x,1/2+y,-z

loop_
_atom_site_label
_atom_site_fract_x
_atom_site_fract_y
_atom_site_fract_z
_atom_site_U_iso_or_equiv
Fe .8353(1) .0382(1) .1686(1) .045(1)
C(1) .8960(3) -.0867(3) .3351(4) .051(1)
O(1) .9800(2) -.1279(3) .3903(3) .067(1)
C(2) .8522(3) .0123(3) .3677(4) .047(1)
C(3) .7432(3) .0161(3) .2983(3) .041(1)
O(3) .6640(2) .0770(2) .3091(2) .048(1)
C(31) .6662(4) .1344(4) .4285(4) .059(1)
C(32) .6990(6) .0626(6) .5450(5) .083(2)
C(33) .7384(5) .2302(4) .4435(6) .074(2)
C(34) .5536(5) .1687(6) .3994(7) .086(2)
C(4) .7230(3) -.0629(3) .1988(3) .039(1)
O(4) .6300(2) -.0813(2) .1092(2) .042(1)
C(41) .5601(3) -.1623(3) .1370(4) .047(1)
C(42) .5236(6) -.1285(5) .2490(7) .084(2)
C(43) .6171(5) -.2660(4) .1654(6) .070(1)
C(44) .4731(5) -.1679(5) .0109(6) .080(2)
C(5) .8198(3) -.1178(3) .2133(4) .047(1)
C(6) .7829(4) .0190(4) -.0035(5) .060(1)
C(7) .8063(3) .1756(4) .1577(4) .056(1)
O(7) .7861(3) .2621(3) .1484(4) .088(1)
O(6) .7468(3) .0066(3) -.1114(3) .086(1)
C(8) .9738(4) .0487(4) .1816(6) .077(2)
O(8) 1.0592(3) .0564(4) .1894(6) .123(2)
H(2) .8914(44) .0576(40) .4433(54) .091(4)
H(32) .6871(43) .0925(45) .6185(55) .091(4)
H(32') .6596(47) -.0008(54) .5194(57) .091(4)
H(32") .7735(51) .0520(44) .5627(56) .091(4)
H(33) .7130(47) .2656(47) .3755(58) .091(4)
H(33') .8118(47) .2079(44) .4519(54) .091(4)
H(33") .7297(42) .2705(46) .5163(55) .091(4)
H(34) .5370(45) .2151(45) .3182(58) .091(4)
H(34') .5522(42) .2050(45) .4758(57) .091(4)
H(34") .5068(48) .1126(49) .3926(56) .091(4)
H(42) .4808(46) -.0594(48) .2048(55) .091(4)
H(42') .4830(47) -.1690(47) .2637(57) .091(4)
H(42") .5868(44) -.1149(47) .3324(55) .091(4)
H(43) .6773(45) -.2585(43) .2521(56) .091(4)
H(43') .6383(47) -.2847(46) .0980(60) .091(4)
H(43") .5672(44) -.3152(48) .1669(53) .091(4)
H(44) .5195(45) -.1881(45) -.0506(56) .091(4)
H(44') .4302(43) -.2390(44) .0167(52) .091(4)
H(44") .4329(44) -.1016(49) -.0086(54) .091(4)
H(5) .8273(40) -.1762(48) .1661(51) .091(4)

loop_
_geom_angle_atom_site_label_1
_geom_angle_atom_site_label_2
_geom_angle_atom_site_label_3
_geom_angle
_geom_angle_publ_flag
C(7) Fe C(6) 93.1(2) yes
C(7) Fe C(8) 97.3(2) yes
C(6) Fe C(8) 99.7(3) yes
C(7) Fe C(4) 117.9(2) no
C(6) Fe C(4) 89.9(2) no
C(8) Fe C(4) 143.0(2) no
C(7) Fe C(5) 157.0(2) no
C(6) Fe C(5) 94.3(2) no
C(8) Fe C(5) 102.8(2) no
C(4) Fe C(5) 40.5(2) no
C(7) Fe C(2) 100.1(2) no
C(6) Fe C(2) 156.8(2) no
C(8) Fe C(2) 97.4(2) no
C(4) Fe C(2) 67.1(2) no
C(5) Fe C(2) 66.6(2) no
C(7) Fe C(3) 91.0(2) no
C(6) Fe C(3) 122.4(2) no
C(8) Fe C(3) 136.6(2) no
C(4) Fe C(3) 40.01(14) no
C(5) Fe C(3) 66.7(2) no
C(2) Fe C(3) 39.19(14) no
C(7) Fe C(1) 136.9(2) no
C(6) Fe C(1) 129.5(2) no
C(8) Fe C(1) 82.9(2) no
C(4) Fe C(1) 64.03(14) no
C(5) Fe C(1) 37.8(2) no
C(2) Fe C(1) 38.0(2) no
C(3) Fe C(1) 63.0(2) no
O(1) C(1) C(5) 128.1(4) yes
O(1) C(1) C(2) 128.4(4) yes
C(5) C(1) C(2) 103.2(3) yes
O(1) C(1) Fe 136.2(3) yes
C(5) C(1) Fe 60.4(2) no
C(2) C(1) Fe 62.2(2) no
C(3) C(2) C(1) 108.4(3) yes
C(3) C(2) Fe 70.9(2) no
C(1) C(2) Fe 79.8(2) no
O(3) C(3) C(2) 132.7(3) yes
O(3) C(3) C(4) 119.4(3) yes
C(2) C(3) C(4) 107.9(3) yes
O(3) C(3) Fe 126.7(3) no
C(2) C(3) Fe 69.9(2) no
C(4) C(3) Fe 67.7(2) yes
C(3) O(3) C(31) 123.3(3) yes
O(3) C(31) C(34) 101.5(4) yes
O(3) C(31) C(32) 110.6(4) yes
C(34) C(31) C(32) 112.2(5) yes
O(3) C(31) C(33) 109.8(4) yes
C(34) C(31) C(33) 110.3(5) yes
C(32) C(31) C(33) 112.1(5) yes
O(4) C(4) C(3) 126.0(3) yes
O(4) C(4) C(5) 126.8(3) yes
C(3) C(4) C(5) 107.1(3) yes
O(4) C(4) Fe 123.3(2) yes
C(3) C(4) Fe 72.3(2) no
C(5) C(4) Fe 69.8(2) no
C(4) O(4) C(41) 118.4(3) yes
O(4) C(41) C(42) 109.6(3) yes
O(4) C(41) C(43) 110.2(4) yes
C(42) C(41) C(43) 110.6(5) yes
O(4) C(41) C(44) 102.3(3) yes
C(42) C(41) C(44) 113.4(5) yes
C(43) C(41) C(44) 110.4(4) yes
C(4) C(5) C(1) 109.3(3) yes
C(4) C(5) Fe 69.7(2) no
C(1) C(5) Fe 81.8(2) no
O(6) C(6) Fe 177.9(4) yes
O(7) C(7) Fe 178.4(5) yes
O(8) C(8) Fe 179.2(5) yes
C(3) C(2) H(2) 128(3) no
C(1) C(2) H(2) 122(3) no
Fe C(2) H(2) 127(3) no
C(31) C(32) H(32) 112(4) no
C(31) C(32) H(32') 106(4) no
H(32) C(32) H(32') 112(5) no
C(31) C(32) H(32") 106(4) no
H(32) C(32) H(32") 108(5) no
H(32') C(32) H(32") 113(5) no
C(31) C(33) H(33) 105(4) no
C(31) C(33) H(33') 111(3) no
H(33) C(33) H(33') 111(5) no
C(31) C(33) H(33") 107(3) no
H(33) C(33) H(33") 108(5) no
H(33') C(33) H(33") 115(5) no
C(31) C(34) H(34) 107(3) no
C(31) C(34) H(34') 103(3) no
H(34) C(34) H(34') 114(5) no
C(31) C(34) H(34") 113(4) no
H(34) C(34) H(34") 114(5) no
H(34') C(34) H(34") 105(5) no
C(41) C(42) H(42) 98(3) no
C(41) C(42) H(42') 112(4) no
H(42) C(42) H(42') 109(5) no
C(41) C(42) H(42") 112(3) no
H(42) C(42) H(42") 115(5) no
H(42') C(42) H(42") 111(5) no
C(41) C(43) H(43) 108(3) no
C(41) C(43) H(43') 109(4) no
H(43) C(43) H(43') 115(5) no
C(41) C(43) H(43") 106(4) no
H(43) C(43) H(43") 115(5) no
H(43') C(43) H(43") 104(5) no
C(41) C(44) H(44) 98(3) no
C(41) C(44) H(44') 105(3) no
H(44) C(44) H(44') 104(4) no
C(41) C(44) H(44") 112(3) no
H(44) C(44) H(44") 117(5) no
H(44') C(44) H(44") 118(4) no
C(4) C(5) H(5) 125(3) no
C(1) C(5) H(5) 124(3) no
Fe C(5) H(5) 128(4) no

loop_
_geom_bond_atom_site_label_1
_geom_bond_atom_site_label_2
_geom_bond_distance
_geom_bond_publ_flag
Fe C(7) 1.798(5) yes
Fe C(6) 1.805(5) yes
Fe C(8) 1.820(6) yes
Fe C(4) 2.079(4) yes
Fe C(5) 2.080(4) yes
Fe C(2) 2.127(4) yes
Fe C(3) 2.140(4) yes
Fe C(1) 2.368(4) yes
C(1) O(1) 1.226(5) yes
C(1) C(5) 1.466(6) yes
C(1) C(2) 1.481(6) yes
C(2) C(3) 1.431(5) yes
C(3) O(3) 1.347(4) yes
C(3) C(4) 1.444(5) yes
O(3) C(31) 1.480(5) yes
C(31) C(34) 1.509(7) yes
C(31) C(32) 1.518(8) yes
C(31) C(33) 1.539(7) yes
C(4) O(4) 1.354(4) yes
C(4) C(5) 1.440(5) yes
O(4) C(41) 1.485(4) yes
C(41) C(42) 1.498(7) yes
C(41) C(43) 1.516(6) yes
C(41) C(44) 1.514(7) yes
C(6) O(6) 1.137(6) yes
C(7) O(7) 1.138(6) yes
C(8) O(8) 1.123(6) yes
C(2) H(2) 1.01(5) no
C(32) H(32) 0.94(6) no
C(32) H(32') 0.96(7) no
C(32) H(32") 0.97(6) no
C(33) H(33) 0.85(6) no
C(33) H(33') 1.00(6) no
C(33) H(33") 0.98(6) no
C(34) H(34) 1.03(6) no
C(34) H(34') 0.95(6) no
C(34) H(34") 0.94(6) no
C(42) H(42) 1.09(6) no
C(42) H(42') 0.80(6) no
C(42) H(42") 1.05(6) no
C(43) H(43) 1.05(6) no
C(43) H(43') 0.89(6) no
C(43) H(43") 0.92(6) no
C(44) H(44) 1.07(6) no
C(44) H(44') 1.09(6) no
C(44) H(44") 0.99(6) no
C(5) H(5) 0.93(6) no
